data_1572135
loop_
_publ_author_name
'Anzaldo, Bertin'
'Guti\'errez P\'erez, Ren\'e'
'Hern\'andez T\'ellez, Guadalupe'
'Mendoza, \'Angel'
'Moreno Morales, Gloria E.'

_publ_section_title
;
 Bis{(S)-(&#x2212;)-N-[(2-biphenyl)methylidene]-1-(4-methoxyphenyl)ethylamine-\kN}dichloridopalladium(II)
;
_journal_coeditor_code BX4025
_journal_issue 7
_journal_name_full IUCrData
_journal_paper_doi 10.1107/S2414314624005558
_journal_volume 9
_journal_year 2024
_chemical_absolute_configuration syn
_chemical_formula_iupac '[Pd Cl2 (C22 H21 N1 O1)2]'
_chemical_formula_moiety 'C44 H42 Cl2 N2 O2 Pd'
_chemical_formula_sum 'C44 H42 Cl2 N2 O2 Pd'
_chemical_formula_weight 808.09
_space_group_crystal_system monoclinic
_space_group_IT_number 4
_space_group_name_Hall 'P 2yb'
_space_group_name_H-M_alt 'P 1 21 1'
_atom_sites_solution_hydrogens geom
_atom_sites_solution_primary iterative
_audit_creation_method
;
Olex2 1.5
(compiled 2024.02.16 svn.r378c4104 for OlexSys, GUI svn.r6928)
;
_cell_angle_alpha 90
_cell_angle_beta 96.388(4)
_cell_angle_gamma 90
_cell_formula_units_Z 2
_cell_length_a 10.2505(4)
_cell_length_b 18.6165(9)
_cell_length_c 10.6345(5)
_cell_measurement_reflns_used 5972
_cell_measurement_temperature 293(2)
_cell_measurement_theta_max 25.6430
_cell_measurement_theta_min 3.3860
_cell_volume 2016.77(16)
_computing_cell_refinement
;
CrysAlisPro (Agilent, 2013)
;
_computing_data_collection
;
CrysAlisPro (Agilent, 2013)
;
_computing_data_reduction
;
CrysAlisPro (Agilent, 2013)
;
_computing_molecular_graphics
;
Olex2 1.5 (Dolomanov <i>et al.</i>,  2009)
;
_computing_publication_material
;
Olex2 1.5 (Dolomanov <i>et al.</i>,  2009)
;
_computing_structure_refinement
;
<i>SHELXL2019/2</i> (Sheldrick, 2015)
;
_computing_structure_solution 'olex2.solve 1.5 (Bourhis et al., 2015)'
_diffrn_ambient_temperature 293(2)
_diffrn_detector_area_resol_mean 10.5564
_diffrn_measured_fraction_theta_full 0.998
_diffrn_measured_fraction_theta_max 0.912
_diffrn_measurement_device_type 'Xcalibur, Atlas, Gemini'
_diffrn_measurement_method '\w scans'
_diffrn_radiation_type MoK\a
_diffrn_radiation_wavelength 0.71073
_diffrn_reflns_av_R_equivalents 0.0399
_diffrn_reflns_av_unetI/netI 0.0601
_diffrn_reflns_limit_h_max 14
_diffrn_reflns_limit_h_min -14
_diffrn_reflns_limit_k_max 25
_diffrn_reflns_limit_k_min -26
_diffrn_reflns_limit_l_max 14
_diffrn_reflns_limit_l_min -15
_diffrn_reflns_number 25419
_diffrn_reflns_theta_full 25.242
_diffrn_reflns_theta_max 30.119
_diffrn_reflns_theta_min 2.916
_exptl_absorpt_coefficient_mu 0.630
_exptl_absorpt_correction_T_max 0.976
_exptl_absorpt_correction_T_min 0.938
_exptl_absorpt_correction_type analytical
_exptl_absorpt_process_details
;
(CrysAlisPro; Agilent, 2013)
;
_exptl_crystal_colour 'clear gold'
_exptl_crystal_density_diffrn 1.331
_exptl_crystal_description prism
_exptl_crystal_F_000 832
_exptl_crystal_size_max 0.2687
_exptl_crystal_size_mid 0.1447
_exptl_crystal_size_min 0.0883
_refine_diff_density_max 0.527
_refine_diff_density_min -0.302
_refine_ls_abs_structure_details
;
 Flack x determined using 2435 quotients
[(<i>I</i>^+^)-(<i>I</i>^-^)]/[(<i>I</i>^+^)+(<i>I</i>^-^)]
(Parsons <i>et al.</i>,  2013)
;
_refine_ls_abs_structure_Flack 0.00(3)
_refine_ls_extinction_method none
_refine_ls_goodness_of_fit_ref 1.021
_refine_ls_hydrogen_treatment constr
_refine_ls_matrix_type full
_refine_ls_number_parameters 464
_refine_ls_number_reflns 10009
_refine_ls_number_restraints 108
_refine_ls_restrained_S_all 1.019
_refine_ls_R_factor_all 0.0810
_refine_ls_R_factor_gt 0.0405
_refine_ls_shift/su_max 0.000
_refine_ls_shift/su_mean 0.000
_refine_ls_structure_factor_coef Fsqd
_refine_ls_weighting_details 'w=1/[\s^2^(Fo^2^)+(0.0246P)^2^] where P=(Fo^2^+2Fc^2^)/3'
_refine_ls_weighting_scheme calc
_refine_ls_wR_factor_gt 0.0643
_refine_ls_wR_factor_ref 0.0766
_reflns_number_gt 6673
_reflns_number_total 10009
_reflns_threshold_expression 'I > 2\s(I)'
_cod_data_source_file bx4025.cif
_cod_data_source_block I
_cod_database_code 1572135
_shelx_space_group_comment
;
The symmetry employed for this shelxl refinement is uniquely defined
by the following loop, which should always be used as a source of
symmetry information in preference to the above space-group names.
They are only intended as comments.
;

loop_
_space_group_symop_operation_xyz
'x, y, z'
'-x, y+1/2, -z'

loop_
_atom_site_type_symbol
_atom_site_label
_atom_site_fract_x
_atom_site_fract_y
_atom_site_fract_z
_atom_site_U_iso_or_equiv
_atom_site_adp_type
_atom_site_calc_flag
_atom_site_occupancy
_atom_site_disorder_assembly
_atom_site_disorder_group
Pd Pd1 0.24859(6) 0.40648(10) 0.75111(6) 0.03890(9) Uani d 1 . .
Cl Cl1 0.43721(19) 0.47538(12) 0.7684(2) 0.0604(6) Uani d 1 . .
Cl Cl2 0.05859(18) 0.33839(10) 0.7241(2) 0.0550(6) Uani d 1 . .
O O1 0.1719(6) 0.0486(4) 0.3702(8) 0.100(3) Uani d 1 . .
O O2 0.3184(6) 0.7648(4) 1.1169(7) 0.082(2) Uani d 1 . .
N N1 0.3499(5) 0.3166(3) 0.7207(6) 0.0386(16) Uani d 1 . .
N N2 0.1404(6) 0.4957(3) 0.7708(6) 0.0395(16) Uani d 1 . .
C C1 0.3795(7) 0.2697(5) 0.8014(7) 0.052(2) Uani d 1 . .
H H1 0.416918 0.227848 0.773721 0.062 Uiso calc 1 . .
C C2 0.3844(7) 0.3062(4) 0.5886(7) 0.0483(18) Uani d 1 . .
H H2 0.336977 0.343456 0.536804 0.058 Uiso calc 1 . .
C C3 0.5288(6) 0.3208(3) 0.5841(6) 0.0785(19) Uani d 1 . .
H H3A 0.548930 0.368729 0.613494 0.118 Uiso calc 1 . .
H H3B 0.549528 0.315922 0.498733 0.118 Uiso calc 1 . .
H H3C 0.579616 0.287057 0.637410 0.118 Uiso calc 1 . .
C C4 0.3616(7) 0.2734(6) 0.9367(8) 0.060(2) Uani d 1 . .
C C5 0.3996(7) 0.3345(6) 1.0049(8) 0.081(2) Uani d 1 . .
H H5 0.431888 0.373415 0.963132 0.097 Uiso calc 1 . .
C C6 0.3909(8) 0.3395(7) 1.1334(9) 0.115(3) Uani d 1 . .
H H6 0.414431 0.381245 1.178252 0.138 Uiso calc 1 . .
C C7 0.3454(11) 0.2792(10) 1.1929(10) 0.141(5) Uani d 1 . .
H H7 0.340691 0.280884 1.279651 0.169 Uiso calc 1 . .
C C8 0.3086(10) 0.2196(9) 1.1305(11) 0.124(4) Uani d 1 . .
H H8 0.276143 0.181801 1.175099 0.149 Uiso calc 1 . .
C C9 0.3161(11) 0.2106(8) 0.9996(11) 0.082(3) Uani d 1 . .
C C10 0.2782(10) 0.1453(7) 0.9353(13) 0.089(3) Uani d 1 . .
C C11 0.3238(11) 0.0769(8) 0.9826(14) 0.134(5) Uani d 1 . .
H H11 0.379967 0.074179 1.057397 0.160 Uiso calc 1 . .
C C12 0.2858(15) 0.0164(8) 0.9193(18) 0.169(6) Uani d 1 . .
H H12 0.320193 -0.027287 0.949817 0.203 Uiso calc 1 . .
C C13 0.1997(12) 0.0166(8) 0.8132(17) 0.152(5) Uani d 1 . .
H H13 0.170297 -0.026383 0.775614 0.182 Uiso calc 1 . .
C C14 0.1561(10) 0.0815(6) 0.7616(12) 0.102(3) Uani d 1 . .
H H14 0.101062 0.082413 0.685895 0.123 Uiso calc 1 . .
C C15 0.1929(10) 0.1431(6) 0.8204(11) 0.080(3) Uani d 1 . .
H H15 0.161244 0.186121 0.784604 0.096 Uiso calc 1 . .
C C16 0.3373(7) 0.2364(4) 0.5340(7) 0.0430(18) Uani d 1 . .
C C17 0.2051(9) 0.2281(6) 0.4933(10) 0.061(3) Uani d 1 . .
H H17 0.148723 0.266325 0.503160 0.073 Uiso calc 1 . .
C C18 0.1535(9) 0.1657(6) 0.4389(11) 0.083(3) Uani d 1 . .
H H18 0.064439 0.162442 0.410954 0.100 Uiso calc 1 . .
C C19 0.2347(9) 0.1088(5) 0.4264(10) 0.062(3) Uani d 1 . .
C C20 0.3628(9) 0.1128(5) 0.4658(9) 0.069(3) Uani d 1 . .
H H20 0.416800 0.073219 0.458349 0.083 Uiso calc 1 . .
C C21 0.4150(8) 0.1764(5) 0.5179(9) 0.063(3) Uani d 1 . .
H H21 0.504769 0.178980 0.542875 0.075 Uiso calc 1 . .
C C22 0.2407(10) -0.0145(6) 0.3697(13) 0.112(4) Uani d 1 . .
H H22A 0.304857 -0.010854 0.310764 0.168 Uiso calc 1 . .
H H22B 0.181398 -0.053147 0.345099 0.168 Uiso calc 1 . .
H H22C 0.284092 -0.023545 0.452904 0.168 Uiso calc 1 . .
C C23 0.1237(6) 0.5452(4) 0.6844(7) 0.0441(19) Uani d 1 . .
H H23 0.085283 0.588047 0.706001 0.053 Uiso calc 1 . .
C C24 0.0845(7) 0.5131(4) 0.8931(6) 0.0453(17) Uani d 1 . .
H H24 -0.009558 0.521867 0.871482 0.054 Uiso calc 1 . .
C C25 0.0971(6) 0.4514(3) 0.9839(5) 0.0641(15) Uani d 1 . .
H H25A 0.052401 0.410297 0.945365 0.096 Uiso calc 1 . .
H H25B 0.058729 0.464220 1.059108 0.096 Uiso calc 1 . .
H H25C 0.188238 0.440139 1.005443 0.096 Uiso calc 1 . .
C C26 0.1610(7) 0.5390(5) 0.5541(7) 0.051(2) Uani d 1 . .
C C27 0.1426(7) 0.4738(5) 0.4885(7) 0.0625(19) Uani d 1 . .
H H27 0.111914 0.433438 0.527477 0.075 Uiso calc 1 . .
C C28 0.1712(8) 0.4708(5) 0.3644(7) 0.085(2) Uani d 1 . .
H H28 0.158934 0.428004 0.319704 0.102 Uiso calc 1 . .
C C29 0.2166(8) 0.5289(7) 0.3072(8) 0.104(3) Uani d 1 . .
H H29 0.237239 0.525665 0.224424 0.125 Uiso calc 1 . .
C C30 0.2324(9) 0.5939(6) 0.3724(8) 0.084(3) Uani d 1 . .
H H30 0.262654 0.634092 0.332495 0.100 Uiso calc 1 . .
C C31 0.2036(9) 0.5990(6) 0.4957(9) 0.058(2) Uani d 1 . .
C C32 0.2216(8) 0.6702(5) 0.5639(8) 0.056(2) Uani d 1 . .
C C33 0.1627(9) 0.7300(6) 0.5079(9) 0.079(3) Uani d 1 . .
H H33 0.113274 0.725890 0.429438 0.095 Uiso calc 1 . .
C C34 0.1758(9) 0.7962(6) 0.5664(11) 0.097(3) Uani d 1 . .
H H34 0.138444 0.837068 0.527241 0.116 Uiso calc 1 . .
C C35 0.2465(9) 0.7998(6) 0.6853(12) 0.093(3) Uani d 1 . .
H H35 0.251564 0.843407 0.728319 0.111 Uiso calc 1 . .
C C36 0.3078(9) 0.7422(6) 0.7400(9) 0.082(3) Uani d 1 . .
H H36 0.358637 0.746573 0.817702 0.099 Uiso calc 1 . .
C C37 0.2948(8) 0.6752(6) 0.6792(9) 0.063(2) Uani d 1 . .
H H37 0.335477 0.634764 0.716872 0.075 Uiso calc 1 . .
C C38 0.1443(7) 0.5827(4) 0.9508(7) 0.0448(19) Uani d 1 . .
C C39 0.0664(8) 0.6388(5) 0.9723(8) 0.054(2) Uani d 1 . .
H H39 -0.023526 0.635579 0.948671 0.065 Uiso calc 1 . .
C C40 0.1192(8) 0.7021(5) 1.0298(9) 0.062(2) Uani d 1 . .
H H40 0.064808 0.740340 1.045416 0.074 Uiso calc 1 . .
C C41 0.2539(9) 0.7064(5) 1.0629(9) 0.060(3) Uani d 1 . .
C C42 0.3310(8) 0.6474(5) 1.0453(9) 0.056(2) Uani d 1 . .
H H42 0.420553 0.648662 1.071609 0.068 Uiso calc 1 . .
C C43 0.2757(8) 0.5872(5) 0.9893(9) 0.054(2) Uani d 1 . .
H H43 0.328990 0.548042 0.976853 0.065 Uiso calc 1 . .
C C44 0.2485(10) 0.8307(6) 1.1136(10) 0.091(3) Uani d 1 . .
H H44A 0.210510 0.840209 1.028576 0.136 Uiso calc 1 . .
H H44B 0.307576 0.868873 1.141785 0.136 Uiso calc 1 . .
H H44C 0.180116 0.827590 1.168128 0.136 Uiso calc 1 . .

loop_
_atom_site_aniso_label
_atom_site_aniso_U_11
_atom_site_aniso_U_22
_atom_site_aniso_U_33
_atom_site_aniso_U_12
_atom_site_aniso_U_13
_atom_site_aniso_U_23
Pd1 0.03554(14) 0.04656(15) 0.03469(15) -0.00173(13) 0.00435(10) -0.00068(14)
Cl1 0.0433(11) 0.0668(16) 0.0728(15) -0.0116(11) 0.0139(10) -0.0130(13)
Cl2 0.0404(10) 0.0581(14) 0.0670(14) -0.0082(10) 0.0081(9) -0.0118(12)
O1 0.065(4) 0.081(5) 0.155(7) 0.000(4) 0.013(4) -0.050(5)
O2 0.071(4) 0.063(5) 0.112(5) -0.008(4) 0.015(4) -0.034(4)
N1 0.030(3) 0.048(4) 0.036(4) -0.004(3) 0.000(2) 0.003(3)
N2 0.041(3) 0.046(4) 0.032(3) 0.001(3) 0.007(3) -0.002(3)
C1 0.048(4) 0.065(6) 0.045(5) 0.002(4) 0.017(4) -0.009(4)
C2 0.055(4) 0.052(4) 0.040(4) -0.003(3) 0.016(3) -0.001(3)
C3 0.078(4) 0.085(4) 0.081(4) -0.029(3) 0.044(4) -0.023(4)
C4 0.049(4) 0.088(5) 0.045(5) 0.022(4) 0.013(3) 0.017(4)
C5 0.074(5) 0.123(6) 0.044(4) 0.031(4) -0.002(4) -0.002(4)
C6 0.093(6) 0.194(9) 0.056(5) 0.043(7) 0.000(5) -0.003(5)
C7 0.104(8) 0.278(14) 0.040(5) 0.022(9) 0.002(5) 0.021(6)
C8 0.080(6) 0.230(12) 0.062(6) 0.002(7) 0.011(5) 0.071(6)
C9 0.047(5) 0.142(7) 0.059(6) 0.016(5) 0.013(4) 0.046(5)
C10 0.053(6) 0.102(7) 0.116(8) 0.006(6) 0.031(5) 0.062(6)
C11 0.075(7) 0.127(8) 0.199(12) 0.008(7) 0.018(7) 0.112(9)
C12 0.136(12) 0.100(7) 0.273(17) 0.021(8) 0.032(10) 0.113(10)
C13 0.123(9) 0.089(6) 0.249(14) -0.010(6) 0.043(9) 0.057(8)
C14 0.098(7) 0.076(6) 0.138(8) -0.005(5) 0.030(5) 0.027(5)
C15 0.066(5) 0.081(6) 0.096(7) -0.003(5) 0.028(5) 0.026(5)
C16 0.042(4) 0.048(4) 0.041(4) 0.003(3) 0.013(3) -0.002(3)
C17 0.040(4) 0.062(6) 0.081(6) 0.010(4) 0.007(4) -0.021(5)
C18 0.053(5) 0.081(7) 0.115(9) 0.003(5) 0.008(5) -0.039(6)
C19 0.054(5) 0.053(6) 0.080(7) -0.006(4) 0.014(4) -0.015(5)
C20 0.060(5) 0.061(6) 0.087(7) 0.023(4) 0.011(5) -0.012(5)
C21 0.041(4) 0.072(7) 0.075(6) 0.006(4) 0.005(4) -0.006(5)
C22 0.091(7) 0.059(7) 0.187(12) 0.018(6) 0.016(7) -0.034(7)
C23 0.034(4) 0.045(5) 0.051(5) 0.001(3) 0.000(3) 0.014(4)
C24 0.043(3) 0.059(4) 0.035(3) -0.006(3) 0.011(3) -0.003(3)
C25 0.087(4) 0.063(4) 0.046(3) -0.014(3) 0.021(3) -0.004(3)
C26 0.043(4) 0.080(5) 0.030(4) -0.006(3) -0.002(3) 0.008(4)
C27 0.075(5) 0.072(5) 0.038(4) -0.003(4) -0.002(3) 0.002(3)
C28 0.115(6) 0.103(6) 0.037(4) -0.007(6) 0.004(4) -0.017(4)
C29 0.121(8) 0.161(9) 0.032(4) -0.024(7) 0.015(4) -0.007(5)
C30 0.093(6) 0.116(6) 0.042(4) -0.029(5) 0.006(4) 0.004(4)
C31 0.053(5) 0.076(5) 0.044(5) -0.003(4) 0.000(4) 0.009(4)
C32 0.043(5) 0.075(6) 0.052(5) -0.005(4) 0.008(4) 0.023(4)
C33 0.064(5) 0.085(6) 0.088(6) -0.021(5) 0.005(5) 0.031(5)
C34 0.076(5) 0.080(7) 0.132(8) -0.001(5) 0.005(5) 0.050(6)
C35 0.101(7) 0.059(5) 0.124(8) -0.014(5) 0.037(6) -0.002(5)
C36 0.086(5) 0.085(7) 0.077(6) -0.015(5) 0.021(4) 0.001(5)
C37 0.063(5) 0.069(6) 0.057(5) -0.001(4) 0.008(4) 0.017(4)
C38 0.044(4) 0.056(5) 0.036(4) 0.002(3) 0.012(3) -0.001(3)
C39 0.047(4) 0.055(5) 0.062(5) -0.003(4) 0.015(4) -0.010(4)
C40 0.056(5) 0.051(5) 0.083(6) 0.002(4) 0.023(4) -0.017(5)
C41 0.060(6) 0.064(6) 0.061(6) -0.009(5) 0.023(4) -0.018(5)
C42 0.041(4) 0.070(6) 0.060(5) -0.009(4) 0.009(3) -0.022(4)
C43 0.054(5) 0.060(6) 0.049(4) 0.004(4) 0.013(4) -0.010(4)
C44 0.095(7) 0.061(7) 0.122(8) -0.007(6) 0.035(6) -0.018(6)

loop_
_atom_type_symbol
_atom_type_description
_atom_type_scat_dispersion_real
_atom_type_scat_dispersion_imag
_atom_type_scat_source
C C 0.0033 0.0016 'International Tables Vol C Tables 4.2.6.8 and 6.1.1.4'
H H 0.0000 0.0000 'International Tables Vol C Tables 4.2.6.8 and 6.1.1.4'
Cl Cl 0.1484 0.1585 'International Tables Vol C Tables 4.2.6.8 and 6.1.1.4'
N N 0.0061 0.0033 'International Tables Vol C Tables 4.2.6.8 and 6.1.1.4'
O O 0.0106 0.0060 'International Tables Vol C Tables 4.2.6.8 and 6.1.1.4'
Pd Pd -0.9988 1.0072 'International Tables Vol C Tables 4.2.6.8 and 6.1.1.4'

loop_
_geom_angle_atom_site_label_1
_geom_angle_atom_site_label_2
_geom_angle_atom_site_label_3
_geom_angle_site_symmetry_1
_geom_angle_site_symmetry_3
_geom_angle
_geom_angle_publ_flag
Cl1 Pd1 Cl2 . . 177.44(11) ?
N1 Pd1 Cl1 . . 91.85(19) ?
N1 Pd1 Cl2 . . 88.10(17) ?
N1 Pd1 N2 . . 176.4(3) ?
N2 Pd1 Cl1 . . 89.96(18) ?
N2 Pd1 Cl2 . . 90.0(2) ?
C22 O1 C19 . . 118.5(8) ?
C41 O2 C44 . . 117.3(8) ?
C1 N1 Pd1 . . 124.5(5) ?
C1 N1 C2 . . 119.6(7) ?
C2 N1 Pd1 . . 115.9(5) ?
C23 N2 Pd1 . . 122.7(5) ?
C23 N2 C24 . . 115.1(6) ?
C24 N2 Pd1 . . 121.9(5) ?
N1 C1 H1 . . 116.7 ?
N1 C1 C4 . . 126.6(8) ?
C4 C1 H1 . . 116.7 ?
N1 C2 H2 . . 106.4 ?
N1 C2 C3 . . 109.9(5) ?
C3 C2 H2 . . 106.4 ?
C16 C2 N1 . . 112.3(6) ?
C16 C2 H2 . . 106.4 ?
C16 C2 C3 . . 115.0(6) ?
C2 C3 H3A . . 109.5 ?
C2 C3 H3B . . 109.5 ?
C2 C3 H3C . . 109.5 ?
H3A C3 H3B . . 109.5 ?
H3A C3 H3C . . 109.5 ?
H3B C3 H3C . . 109.5 ?
C5 C4 C1 . . 119.5(9) ?
C5 C4 C9 . . 120.5(9) ?
C9 C4 C1 . . 119.7(10) ?
C4 C5 H5 . . 119.0 ?
C4 C5 C6 . . 121.9(11) ?
C6 C5 H5 . . 119.0 ?
C5 C6 H6 . . 121.4 ?
C5 C6 C7 . . 117.2(12) ?
C7 C6 H6 . . 121.4 ?
C6 C7 H7 . . 118.7 ?
C8 C7 C6 . . 122.5(11) ?
C8 C7 H7 . . 118.7 ?
C7 C8 H8 . . 118.4 ?
C7 C8 C9 . . 123.2(13) ?
C9 C8 H8 . . 118.4 ?
C8 C9 C4 . . 114.6(13) ?
C8 C9 C10 . . 122.1(13) ?
C10 C9 C4 . . 123.3(11) ?
C9 C10 C11 . . 121.9(14) ?
C15 C10 C9 . . 123.1(12) ?
C15 C10 C11 . . 115.0(14) ?
C10 C11 H11 . . 119.8 ?
C12 C11 C10 . . 120.3(14) ?
C12 C11 H11 . . 119.8 ?
C11 C12 H12 . . 118.7 ?
C11 C12 C13 . . 122.6(15) ?
C13 C12 H12 . . 118.7 ?
C12 C13 H13 . . 120.4 ?
C12 C13 C14 . . 119.2(15) ?
C14 C13 H13 . . 120.4 ?
C13 C14 H14 . . 120.0 ?
C15 C14 C13 . . 120.0(13) ?
C15 C14 H14 . . 120.0 ?
C10 C15 H15 . . 118.6 ?
C14 C15 C10 . . 122.7(12) ?
C14 C15 H15 . . 118.6 ?
C17 C16 C2 . . 119.0(8) ?
C17 C16 C21 . . 115.1(8) ?
C21 C16 C2 . . 125.9(7) ?
C16 C17 H17 . . 118.6 ?
C18 C17 C16 . . 122.8(9) ?
C18 C17 H17 . . 118.6 ?
C17 C18 H18 . . 120.4 ?
C19 C18 C17 . . 119.1(9) ?
C19 C18 H18 . . 120.4 ?
C18 C19 O1 . . 114.1(8) ?
C20 C19 O1 . . 124.8(9) ?
C20 C19 C18 . . 121.1(9) ?
C19 C20 H20 . . 120.2 ?
C19 C20 C21 . . 119.6(9) ?
C21 C20 H20 . . 120.2 ?
C16 C21 H21 . . 118.9 ?
C20 C21 C16 . . 122.2(8) ?
C20 C21 H21 . . 118.9 ?
O1 C22 H22A . . 109.5 ?
O1 C22 H22B . . 109.5 ?
O1 C22 H22C . . 109.5 ?
H22A C22 H22B . . 109.5 ?
H22A C22 H22C . . 109.5 ?
H22B C22 H22C . . 109.5 ?
N2 C23 H23 . . 117.3 ?
N2 C23 C26 . . 125.4(8) ?
C26 C23 H23 . . 117.3 ?
N2 C24 H24 . . 106.9 ?
N2 C24 C38 . . 110.6(6) ?
C25 C24 N2 . . 112.2(6) ?
C25 C24 H24 . . 106.9 ?
C25 C24 C38 . . 112.9(6) ?
C38 C24 H24 . . 106.9 ?
C24 C25 H25A . . 109.5 ?
C24 C25 H25B . . 109.5 ?
C24 C25 H25C . . 109.5 ?
H25A C25 H25B . . 109.5 ?
H25A C25 H25C . . 109.5 ?
H25B C25 H25C . . 109.5 ?
C27 C26 C23 . . 119.9(8) ?
C31 C26 C23 . . 119.2(8) ?
C31 C26 C27 . . 120.7(7) ?
C26 C27 H27 . . 120.7 ?
C28 C27 C26 . . 118.5(8) ?
C28 C27 H27 . . 120.7 ?
C27 C28 H28 . . 119.4 ?
C29 C28 C27 . . 121.2(8) ?
C29 C28 H28 . . 119.4 ?
C28 C29 H29 . . 120.1 ?
C28 C29 C30 . . 119.9(8) ?
C30 C29 H29 . . 120.1 ?
C29 C30 H30 . . 119.8 ?
C31 C30 C29 . . 120.5(9) ?
C31 C30 H30 . . 119.8 ?
C26 C31 C30 . . 119.1(10) ?
C26 C31 C32 . . 121.6(9) ?
C30 C31 C32 . . 119.3(10) ?
C33 C32 C31 . . 118.6(9) ?
C37 C32 C31 . . 121.0(9) ?
C37 C32 C33 . . 120.3(10) ?
C32 C33 H33 . . 119.6 ?
C32 C33 C34 . . 120.9(9) ?
C34 C33 H33 . . 119.6 ?
C33 C34 H34 . . 121.0 ?
C33 C34 C35 . . 118.0(10) ?
C35 C34 H34 . . 121.0 ?
C34 C35 H35 . . 119.1 ?
C36 C35 C34 . . 121.8(10) ?
C36 C35 H35 . . 119.1 ?
C35 C36 H36 . . 120.2 ?
C35 C36 C37 . . 119.6(10) ?
C37 C36 H36 . . 120.2 ?
C32 C37 C36 . . 119.3(9) ?
C32 C37 H37 . . 120.4 ?
C36 C37 H37 . . 120.4 ?
C39 C38 C24 . . 120.3(7) ?
C39 C38 C43 . . 118.9(8) ?
C43 C38 C24 . . 120.6(8) ?
C38 C39 H39 . . 119.5 ?
C38 C39 C40 . . 121.0(8) ?
C40 C39 H39 . . 119.5 ?
C39 C40 H40 . . 120.6 ?
C41 C40 C39 . . 118.8(8) ?
C41 C40 H40 . . 120.6 ?
O2 C41 C40 . . 125.0(9) ?
O2 C41 C42 . . 115.7(8) ?
C42 C41 C40 . . 119.2(9) ?
C41 C42 H42 . . 120.1 ?
C43 C42 C41 . . 119.9(8) ?
C43 C42 H42 . . 120.1 ?
C38 C43 H43 . . 119.0 ?
C42 C43 C38 . . 122.0(9) ?
C42 C43 H43 . . 119.0 ?
O2 C44 H44A . . 109.5 ?
O2 C44 H44B . . 109.5 ?
O2 C44 H44C . . 109.5 ?
H44A C44 H44B . . 109.5 ?
H44A C44 H44C . . 109.5 ?
H44B C44 H44C . . 109.5 ?

loop_
_geom_bond_atom_site_label_1
_geom_bond_atom_site_label_2
_geom_bond_site_symmetry_2
_geom_bond_distance
_geom_bond_publ_flag
Pd1 Cl1 . 2.310(2) ?
Pd1 Cl2 . 2.315(2) ?
Pd1 N1 . 2.015(6) ?
Pd1 N2 . 2.022(6) ?
O1 C19 . 1.394(11) ?
O1 C22 . 1.370(11) ?
O2 C41 . 1.364(11) ?
O2 C44 . 1.419(11) ?
N1 C1 . 1.238(10) ?
N1 C2 . 1.500(8) ?
N2 C23 . 1.299(9) ?
N2 C24 . 1.512(8) ?
C1 H1 . 0.9300 ?
C1 C4 . 1.472(11) ?
C2 H2 . 0.9800 ?
C2 C3 . 1.511(8) ?
C2 C16 . 1.482(11) ?
C3 H3A . 0.9600 ?
C3 H3B . 0.9600 ?
C3 H3C . 0.9600 ?
C4 C5 . 1.382(12) ?
C4 C9 . 1.449(15) ?
C5 H5 . 0.9300 ?
C5 C6 . 1.383(12) ?
C6 H6 . 0.9300 ?
C6 C7 . 1.393(18) ?
C7 H7 . 0.9300 ?
C7 C8 . 1.327(19) ?
C8 H8 . 0.9300 ?
C8 C9 . 1.412(16) ?
C9 C10 . 1.427(18) ?
C10 C11 . 1.429(16) ?
C10 C15 . 1.422(15) ?
C11 H11 . 0.9300 ?
C11 C12 . 1.35(2) ?
C12 H12 . 0.9300 ?
C12 C13 . 1.353(19) ?
C13 H13 . 0.9300 ?
C13 C14 . 1.380(15) ?
C14 H14 . 0.9300 ?
C14 C15 . 1.340(14) ?
C15 H15 . 0.9300 ?
C16 C17 . 1.385(11) ?
C16 C21 . 1.394(11) ?
C17 H17 . 0.9300 ?
C17 C18 . 1.377(13) ?
C18 H18 . 0.9300 ?
C18 C19 . 1.362(12) ?
C19 C20 . 1.336(12) ?
C20 H20 . 0.9300 ?
C20 C21 . 1.388(12) ?
C21 H21 . 0.9300 ?
C22 H22A . 0.9600 ?
C22 H22B . 0.9600 ?
C22 H22C . 0.9600 ?
C23 H23 . 0.9300 ?
C23 C26 . 1.482(10) ?
C24 H24 . 0.9800 ?
C24 C25 . 1.497(9) ?
C24 C38 . 1.533(11) ?
C25 H25A . 0.9600 ?
C25 H25B . 0.9600 ?
C25 H25C . 0.9600 ?
C26 C27 . 1.402(11) ?
C26 C31 . 1.373(12) ?
C27 H27 . 0.9300 ?
C27 C28 . 1.384(10) ?
C28 H28 . 0.9300 ?
C28 C29 . 1.349(12) ?
C29 H29 . 0.9300 ?
C29 C30 . 1.395(13) ?
C30 H30 . 0.9300 ?
C30 C31 . 1.379(12) ?
C31 C32 . 1.512(14) ?
C32 C33 . 1.370(12) ?
C32 C37 . 1.368(12) ?
C33 H33 . 0.9300 ?
C33 C34 . 1.380(14) ?
C34 H34 . 0.9300 ?
C34 C35 . 1.387(13) ?
C35 H35 . 0.9300 ?
C35 C36 . 1.343(13) ?
C36 H36 . 0.9300 ?
C36 C37 . 1.403(12) ?
C37 H37 . 0.9300 ?
C38 C39 . 1.349(11) ?
C38 C43 . 1.366(10) ?
C39 H39 . 0.9300 ?
C39 C40 . 1.408(11) ?
C40 H40 . 0.9300 ?
C40 C41 . 1.389(12) ?
C41 C42 . 1.378(12) ?
C42 H42 . 0.9300 ?
C42 C43 . 1.362(12) ?
C43 H43 . 0.9300 ?
C44 H44A . 0.9600 ?
C44 H44B . 0.9600 ?
C44 H44C . 0.9600 ?

loop_
_geom_hbond_atom_site_label_D
_geom_hbond_atom_site_label_H
_geom_hbond_atom_site_label_A
_geom_hbond_site_symmetry_A
_geom_hbond_distance_DH
_geom_hbond_distance_HA
_geom_hbond_distance_DA
_geom_hbond_angle_DHA
_geom_hbond_publ_flag
C3 H3A Cl1 . 0.96 2.90 3.662(6) 137.5 yes
C22 H22A Cl1 2_646 0.96 2.87 3.765(10) 154.7 yes
C25 H25A Cl2 . 0.96 2.71 3.460(6) 135.0 yes
C44 H44C Cl2 2_557 0.96 2.82 3.757(9) 164.9 yes

loop_
_geom_torsion_atom_site_label_1
_geom_torsion_atom_site_label_2
_geom_torsion_atom_site_label_3
_geom_torsion_atom_site_label_4
_geom_torsion_site_symmetry_1
_geom_torsion_site_symmetry_2
_geom_torsion_site_symmetry_3
_geom_torsion_site_symmetry_4
_geom_torsion
_geom_torsion_publ_flag
Pd1 N1 C1 C4 . . . . -7.7(12) ?
Pd1 N1 C2 C3 . . . . 105.9(6) ?
Pd1 N1 C2 C16 . . . . -124.8(6) ?
Pd1 N2 C23 C26 . . . . 10.4(11) ?
Pd1 N2 C24 C25 . . . . -10.7(8) ?
Pd1 N2 C24 C38 . . . . 116.2(6) ?
O1 C19 C20 C21 . . . . 178.5(10) ?
O2 C41 C42 C43 . . . . -178.4(9) ?
N1 C1 C4 C5 . . . . -46.8(12) ?
N1 C1 C4 C9 . . . . 139.0(9) ?
N1 C2 C16 C17 . . . . 75.6(10) ?
N1 C2 C16 C21 . . . . -105.0(9) ?
N2 C23 C26 C27 . . . . 38.9(11) ?
N2 C23 C26 C31 . . . . -146.2(8) ?
N2 C24 C38 C39 . . . . 121.4(8) ?
N2 C24 C38 C43 . . . . -63.2(10) ?
C1 N1 C2 C3 . . . . -76.9(9) ?
C1 N1 C2 C16 . . . . 52.4(9) ?
C1 C4 C5 C6 . . . . -176.8(8) ?
C1 C4 C9 C8 . . . . 177.2(8) ?
C1 C4 C9 C10 . . . . -4.5(15) ?
C2 N1 C1 C4 . . . . 175.4(7) ?
C2 C16 C17 C18 . . . . 178.5(10) ?
C2 C16 C21 C20 . . . . -180.0(9) ?
C3 C2 C16 C17 . . . . -157.7(8) ?
C3 C2 C16 C21 . . . . 21.7(12) ?
C4 C5 C6 C7 . . . . 1.7(13) ?
C4 C9 C10 C11 . . . . 132.7(11) ?
C4 C9 C10 C15 . . . . -47.4(16) ?
C5 C4 C9 C8 . . . . 3.1(14) ?
C5 C4 C9 C10 . . . . -178.6(9) ?
C5 C6 C7 C8 . . . . -1.5(17) ?
C6 C7 C8 C9 . . . . 2(2) ?
C7 C8 C9 C4 . . . . -2.9(18) ?
C7 C8 C9 C10 . . . . 178.8(13) ?
C8 C9 C10 C11 . . . . -49.1(16) ?
C8 C9 C10 C15 . . . . 130.8(12) ?
C9 C4 C5 C6 . . . . -2.7(13) ?
C9 C10 C11 C12 . . . . 179.9(13) ?
C9 C10 C15 C14 . . . . -178.9(10) ?
C10 C11 C12 C13 . . . . -3(2) ?
C11 C10 C15 C14 . . . . 1.0(15) ?
C11 C12 C13 C14 . . . . 5(3) ?
C12 C13 C14 C15 . . . . -4(2) ?
C13 C14 C15 C10 . . . . 0.9(16) ?
C15 C10 C11 C12 . . . . 0.0(17) ?
C16 C17 C18 C19 . . . . 1.4(18) ?
C17 C16 C21 C20 . . . . -0.6(14) ?
C17 C18 C19 O1 . . . . 179.9(10) ?
C17 C18 C19 C20 . . . . -0.2(17) ?
C18 C19 C20 C21 . . . . -1.4(16) ?
C19 C20 C21 C16 . . . . 1.8(15) ?
C21 C16 C17 C18 . . . . -1.0(15) ?
C22 O1 C19 C18 . . . . -170.9(10) ?
C22 O1 C19 C20 . . . . 9.2(16) ?
C23 N2 C24 C25 . . . . 175.1(6) ?
C23 N2 C24 C38 . . . . -57.9(8) ?
C23 C26 C27 C28 . . . . 176.3(7) ?
C23 C26 C31 C30 . . . . -177.0(8) ?
C23 C26 C31 C32 . . . . 3.9(13) ?
C24 N2 C23 C26 . . . . -175.5(7) ?
C24 C38 C39 C40 . . . . 177.5(8) ?
C24 C38 C43 C42 . . . . -177.5(8) ?
C25 C24 C38 C39 . . . . -112.0(8) ?
C25 C24 C38 C43 . . . . 63.4(9) ?
C26 C27 C28 C29 . . . . 0.4(13) ?
C26 C31 C32 C33 . . . . -128.0(9) ?
C26 C31 C32 C37 . . . . 52.0(12) ?
C27 C26 C31 C30 . . . . -2.1(14) ?
C27 C26 C31 C32 . . . . 178.8(8) ?
C27 C28 C29 C30 . . . . -1.5(14) ?
C28 C29 C30 C31 . . . . 0.8(15) ?
C29 C30 C31 C26 . . . . 1.0(15) ?
C29 C30 C31 C32 . . . . -179.9(9) ?
C30 C31 C32 C33 . . . . 53.0(12) ?
C30 C31 C32 C37 . . . . -127.1(10) ?
C31 C26 C27 C28 . . . . 1.4(12) ?
C31 C32 C33 C34 . . . . 179.8(9) ?
C31 C32 C37 C36 . . . . -179.3(8) ?
C32 C33 C34 C35 . . . . -2.2(14) ?
C33 C32 C37 C36 . . . . 0.6(13) ?
C33 C34 C35 C36 . . . . 4.1(15) ?
C34 C35 C36 C37 . . . . -3.6(14) ?
C35 C36 C37 C32 . . . . 1.2(13) ?
C37 C32 C33 C34 . . . . -0.1(13) ?
C38 C39 C40 C41 . . . . 0.9(14) ?
C39 C38 C43 C42 . . . . -2.0(14) ?
C39 C40 C41 O2 . . . . 178.7(9) ?
C39 C40 C41 C42 . . . . -3.7(14) ?
C40 C41 C42 C43 . . . . 3.7(15) ?
C41 C42 C43 C38 . . . . -0.9(15) ?
C43 C38 C39 C40 . . . . 1.9(13) ?
C44 O2 C41 C40 . . . . -14.6(14) ?
C44 O2 C41 C42 . . . . 167.7(8) ?
